data_7203326
loop_
_publ_author_name
'Dawe, Louise N.'
'Abedin, Tareque S. M.'
'Kelly, Timothy L.'
'Thompson, Laurence K.'
'Miller, David O.'
'Zhao, Liang'
'Wilson, Claire'
'Leech, Michael A.'
'Howard, Judith A. K.'

_publ_section_title
;
 Self-assembled polymetallic square grids ([2 ? 2] M4, [3 ? 3] M9) and
 trigonal bipyramidal clusters (M5)?structural and magnetic properties
;
_journal_issue 26
_journal_name_full 'Journal of Materials Chemistry'
_journal_page_first 2645
_journal_paper_doi 10.1039/b602595a
_journal_volume 16
_journal_year 2006
_chemical_formula_sum 'C48 H44 Mn4 N32 O6'
_chemical_formula_weight 1384.91
_chemical_name_systematic
;
?
;
_space_group_IT_number 4
_symmetry_cell_setting monoclinic
_symmetry_space_group_name_Hall 'P 2yb'
_symmetry_space_group_name_H-M 'P 1 21 1'
_atom_sites_solution_hydrogens geom
_atom_sites_solution_primary direct
_atom_sites_solution_secondary difmap
_audit_creation_method SHELXL-97
_cell_angle_alpha 90.00
_cell_angle_beta 100.2530(10)
_cell_angle_gamma 90.00
_cell_formula_units_Z 2
_cell_length_a 13.0200(9)
_cell_length_b 14.0538(10)
_cell_length_c 16.5587(12)
_cell_measurement_temperature 193(2)
_cell_volume 2981.5(4)
_computing_cell_refinement 'Bruker SMART (Bruker, 1997)'
_computing_data_collection 'Bruker SMART (Bruker, 1997)'
_computing_data_reduction 'Bruker SHELXTL (Sheldrick, 1997)'
_computing_molecular_graphics 'teXsan for Windows (MSC, 1997)'
_computing_publication_material 'teXsan for Windows (MSC, 1997)'
_computing_structure_refinement 'SHELXL-97 (Sheldrick, 1997)'
_computing_structure_solution 'SHELXS-97 (Sheldrick, 1990)'
_diffrn_ambient_temperature 193(2)
_diffrn_measured_fraction_theta_full 0.997
_diffrn_measured_fraction_theta_max 0.997
_diffrn_measurement_device_type 'Bruker P4/RA diffractometer/SMART 1000 CCD detector'
_diffrn_measurement_method '\omega csans'
_diffrn_radiation_monochromator graphite
_diffrn_radiation_source 'fine-focus sealed tube'
_diffrn_radiation_type MoK\a
_diffrn_radiation_wavelength 0.71073
_diffrn_reflns_av_R_equivalents 0.0416
_diffrn_reflns_av_sigmaI/netI 0.0803
_diffrn_reflns_limit_h_max 16
_diffrn_reflns_limit_h_min -16
_diffrn_reflns_limit_k_max 17
_diffrn_reflns_limit_k_min -13
_diffrn_reflns_limit_l_max 20
_diffrn_reflns_limit_l_min -18
_diffrn_reflns_number 16310
_diffrn_reflns_theta_full 26.40
_diffrn_reflns_theta_max 26.40
_diffrn_reflns_theta_min 1.25
_exptl_absorpt_coefficient_mu 0.904
_exptl_absorpt_correction_T_max 0.9647
_exptl_absorpt_correction_T_min 0.6506
_exptl_absorpt_correction_type empirical
_exptl_absorpt_process_details 'SADABS (sheldric, 1996)'
_exptl_crystal_colour orange
_exptl_crystal_density_diffrn 1.543
_exptl_crystal_density_method 'not measured'
_exptl_crystal_description plate
_exptl_crystal_F_000 1408
_exptl_crystal_size_max 0.52
_exptl_crystal_size_mid 0.12
_exptl_crystal_size_min 0.04
_refine_diff_density_max 1.979
_refine_diff_density_min -0.441
_refine_diff_density_rms 0.141
_refine_ls_abs_structure_details 'Flack H D (1983), Acta Cryst. A39, 876-881'
_refine_ls_abs_structure_Flack 0.28(3)
_refine_ls_extinction_method none
_refine_ls_goodness_of_fit_ref 1.074
_refine_ls_hydrogen_treatment constr
_refine_ls_matrix_type full
_refine_ls_number_parameters 811
_refine_ls_number_reflns 10903
_refine_ls_number_restraints 1
_refine_ls_restrained_S_all 1.074
_refine_ls_R_factor_all 0.0948
_refine_ls_R_factor_gt 0.0674
_refine_ls_shift/su_max 0.008
_refine_ls_shift/su_mean 0.000
_refine_ls_structure_factor_coef Fsqd
_refine_ls_weighting_details 'calc w=1/[\s^2^(Fo^2^)+(0.1071P)^2^+2.9863P] where P=(Fo^2^+2Fc^2^)/3'
_refine_ls_weighting_scheme calc
_refine_ls_wR_factor_gt 0.1790
_refine_ls_wR_factor_ref 0.1962
_reflns_number_gt 8238
_reflns_number_total 10903
_reflns_threshold_expression >2sigma(I)
_cod_data_source_file b602595a.txt
_cod_data_source_block shelxl(1)
_cod_original_sg_symbol_H-M P21
_cod_database_code 7203326

loop_
_symmetry_equiv_pos_as_xyz
'x, y, z'
'-x, y+1/2, -z'

loop_
_atom_site_label
_atom_site_type_symbol
_atom_site_fract_x
_atom_site_fract_y
_atom_site_fract_z
_atom_site_U_iso_or_equiv
_atom_site_adp_type
_atom_site_occupancy
_atom_site_symmetry_multiplicity
_atom_site_calc_flag
_atom_site_refinement_flags
_atom_site_disorder_assembly
_atom_site_disorder_group
Mn1 Mn -0.91584(8) -0.84582(8) -0.21718(7) 0.0283(3) Uani 1 1 d . . .
Mn2 Mn -1.19088(8) -0.88943(8) -0.36481(7) 0.0289(3) Uani 1 1 d . . .
Mn3 Mn -1.13262(9) -1.16580(8) -0.33165(7) 0.0305(3) Uani 1 1 d . . .
Mn4 Mn -0.89962(10) -1.11528(9) -0.15539(7) 0.0347(3) Uani 1 1 d . . .
O1 O -1.0181(4) -0.8892(4) -0.3327(3) 0.0282(11) Uani 1 1 d . . .
O2 O -1.2020(4) -1.0289(4) -0.3050(3) 0.0291(12) Uani 1 1 d . . .
O3 O -0.9678(4) -1.1487(4) -0.2813(3) 0.0306(12) Uani 1 1 d . . .
O4 O -0.9684(4) -0.9716(4) -0.1625(3) 0.0345(13) Uani 1 1 d . . .
O5 O -0.4198(10) -0.1518(11) -0.0493(7) 0.138(5) Uani 1 1 d . . .
O6 O -1.4975(15) -0.5574(8) -0.1886(8) 0.177(7) Uani 1 1 d . . .
N1 N -0.8126(5) -0.9122(5) -0.2963(4) 0.0309(15) Uani 1 1 d . . .
N2 N -1.0228(5) -0.9555(5) -0.4619(4) 0.0294(14) Uani 1 1 d . . .
N3 N -1.1299(5) -0.9414(5) -0.4689(4) 0.0293(14) Uani 1 1 d . . .
N4 N -1.1440(5) -0.9835(6) -0.6067(4) 0.0434(18) Uani 1 1 d . . .
N5 N -1.3316(5) -0.9156(5) -0.4787(4) 0.0329(15) Uani 1 1 d . . .
N6 N -1.3071(5) -0.8731(5) -0.2786(4) 0.0350(16) Uani 1 1 d . . .
N7 N -1.2998(5) -1.1190(5) -0.2282(4) 0.0324(15) Uani 1 1 d . . .
N8 N -1.2466(5) -1.1940(5) -0.2553(4) 0.0296(14) Uani 1 1 d . . .
N9 N -1.3234(5) -1.2916(6) -0.1691(5) 0.0462(19) Uani 1 1 d . . .
N10 N -1.1419(5) -1.3327(5) -0.3078(4) 0.0367(16) Uani 1 1 d . . .
N11 N -1.2457(5) -1.1763(5) -0.4557(4) 0.0341(15) Uani 1 1 d . . .
N12 N -1.0311(5) -1.2086(5) -0.5648(4) 0.0359(16) Uani 1 1 d . . .
N13 N -1.0455(5) -1.1928(5) -0.4274(4) 0.0292(14) Uani 1 1 d . . .
N14 N -0.9380(5) -1.1985(5) -0.4077(4) 0.0309(15) Uani 1 1 d . . .
N15 N -0.7648(5) -1.1531(6) -0.2199(4) 0.0417(17) Uani 1 1 d . . .
N16 N -0.9388(6) -1.2735(5) -0.1194(4) 0.0419(18) Uani 1 1 d . . .
N17 N -1.1415(6) -1.1866(6) -0.0159(5) 0.049(2) Uani 1 1 d . . .
N18 N -1.0419(5) -1.1158(5) -0.1032(4) 0.0339(14) Uani 1 1 d . . .
N19 N -1.0912(5) -1.0326(5) -0.0920(4) 0.0320(15) Uani 1 1 d . . .
N20 N -1.0503(5) -0.7990(5) -0.1607(4) 0.0305(15) Uani 1 1 d . . .
N21 N -0.8908(6) -0.6988(5) -0.2542(4) 0.0369(16) Uani 1 1 d . . .
N22 N -0.8239(6) -0.6401(6) -0.2357(4) 0.0452(19) Uani 1 1 d . . .
N23 N -0.7640(8) -0.5815(7) -0.2250(6) 0.067(3) Uani 1 1 d . . .
N24 N -0.7970(6) -0.8324(7) -0.1068(4) 0.050(2) Uani 1 1 d . . .
N25 N -0.7075(7) -0.8208(7) -0.0838(5) 0.059(2) Uani 1 1 d . . .
N26 N -0.6166(9) -0.8207(13) -0.0564(9) 0.141(7) Uani 1 1 d . . .
N27 N -1.1885(5) -0.7380(5) -0.3914(4) 0.0360(16) Uani 1 1 d . . .
N28 N -1.2622(5) -0.6930(5) -0.4253(4) 0.0339(16) Uani 1 1 d . . .
N29 N -1.3311(6) -0.6474(6) -0.4573(5) 0.055(2) Uani 1 1 d . . .
N30 N -0.7842(8) -1.0674(7) -0.0549(5) 0.071(3) Uani 1 1 d . . .
N31 N -0.7440(8) -1.0273(7) 0.0026(7) 0.069(3) Uani 1 1 d . . .
N32 N -0.6993(10) -0.9811(8) 0.0664(7) 0.089(3) Uani 1 1 d . . .
C1 C -0.7091(6) -0.9220(7) -0.2771(5) 0.038(2) Uani 1 1 d . . .
C2 C -0.6489(6) -0.9546(7) -0.3296(6) 0.046(2) Uani 1 1 d . . .
C3 C -0.6976(7) -0.9866(7) -0.4075(6) 0.043(2) Uani 1 1 d . . .
C4 C -0.8033(6) -0.9775(6) -0.4281(5) 0.0364(19) Uani 1 1 d . . .
C5 C -0.8596(6) -0.9388(6) -0.3709(5) 0.0289(16) Uani 1 1 d . . .
C6 C -0.9746(6) -0.9270(5) -0.3893(5) 0.0287(16) Uani 1 1 d . . .
C7 C -1.1844(6) -0.9575(6) -0.5404(5) 0.0316(17) Uani 1 1 d . . .
C8 C -1.2988(6) -0.9436(6) -0.5485(5) 0.0366(19) Uani 1 1 d . . .
C9 C -1.3671(7) -0.9588(7) -0.6201(6) 0.045(2) Uani 1 1 d . . .
C10 C -1.4732(7) -0.9465(8) -0.6223(6) 0.054(3) Uani 1 1 d . . .
C11 C -1.5060(6) -0.9188(7) -0.5528(6) 0.049(2) Uani 1 1 d . . .
C12 C -1.4322(7) -0.9010(8) -0.4825(6) 0.051(2) Uani 1 1 d . . .
C13 C -1.3557(6) -0.7923(6) -0.2642(5) 0.0355(19) Uani 1 1 d . . .
C14 C -1.4237(6) -0.7844(7) -0.2094(5) 0.041(2) Uani 1 1 d . . .
C15 C -1.4441(6) -0.8667(7) -0.1672(5) 0.040(2) Uani 1 1 d . . .
C16 C -1.3938(6) -0.9540(6) -0.1818(5) 0.0365(19) Uani 1 1 d . . .
C17 C -1.3258(5) -0.9529(6) -0.2388(5) 0.0288(17) Uani 1 1 d . . .
C18 C -1.2711(5) -1.0384(6) -0.2587(5) 0.0308(18) Uani 1 1 d . . .
C19 C -1.2634(6) -1.2756(6) -0.2270(5) 0.0334(19) Uani 1 1 d . . .
C20 C -1.2137(6) -1.3558(6) -0.2620(5) 0.0327(17) Uani 1 1 d . . .
C21 C -1.2415(7) -1.4518(7) -0.2530(5) 0.041(2) Uani 1 1 d . . .
C22 C -1.1921(7) -1.5222(6) -0.2915(5) 0.039(2) Uani 1 1 d . . .
C23 C -1.1183(8) -1.4944(7) -0.3368(6) 0.048(2) Uani 1 1 d . . .
C24 C -1.0976(8) -1.3999(7) -0.3434(6) 0.049(2) Uani 1 1 d . . .
C25 C -1.3508(6) -1.1704(7) -0.4676(6) 0.041(2) Uani 1 1 d . . .
C26 C -1.4132(6) -1.1837(7) -0.5411(6) 0.046(2) Uani 1 1 d . . .
C27 C -1.3681(7) -1.2059(8) -0.6060(6) 0.051(2) Uani 1 1 d . . .
C28 C -1.2603(6) -1.2131(6) -0.5984(5) 0.0373(19) Uani 1 1 d . . .
C29 C -1.2025(6) -1.1964(5) -0.5217(5) 0.0282(16) Uani 1 1 d . . .
C30 C -1.0864(6) -1.1995(5) -0.5039(5) 0.0277(16) Uani 1 1 d . . .
C31 C -0.9079(5) -1.1761(5) -0.3316(4) 0.0275(16) Uani 1 1 d . . .
C32 C -0.7937(6) -1.1822(6) -0.2983(5) 0.0363(19) Uani 1 1 d . . .
C33 C -0.7207(6) -1.2106(6) -0.3455(6) 0.040(2) Uani 1 1 d . . .
C34 C -0.6163(7) -1.2097(8) -0.3118(7) 0.055(3) Uani 1 1 d . . .
C35 C -0.5870(7) -1.1822(8) -0.2319(7) 0.059(3) Uani 1 1 d . . .
C36 C -0.6613(7) -1.1523(8) -0.1890(6) 0.050(2) Uani 1 1 d . . .
C37 C -0.8938(8) -1.3518(7) -0.1409(6) 0.051(2) Uani 1 1 d . . .
C38 C -0.9303(9) -1.4426(7) -0.1242(6) 0.050(2) Uani 1 1 d . . .
C39 C -1.0118(8) -1.4487(7) -0.0839(6) 0.050(2) Uani 1 1 d . . .
C40 C -1.0587(7) -1.3686(6) -0.0616(5) 0.043(2) Uani 1 1 d . . .
C41 C -1.0209(6) -1.2813(6) -0.0814(5) 0.0354(19) Uani 1 1 d . . .
C42 C -1.0719(6) -1.1913(6) -0.0646(5) 0.036(2) Uani 1 1 d . . .
C43 C -1.0485(6) -0.9634(6) -0.1263(5) 0.0290(17) Uani 1 1 d . . .
C44 C -1.0938(5) -0.8667(5) -0.1215(4) 0.0289(17) Uani 1 1 d . . .
C45 C -1.1737(6) -0.8496(6) -0.0768(4) 0.0302(16) Uani 1 1 d . . .
C46 C -1.2076(6) -0.7560(7) -0.0731(5) 0.042(2) Uani 1 1 d . . .
C47 C -1.1644(6) -0.6860(6) -0.1140(5) 0.0379(19) Uani 1 1 d . . .
C48 C -1.0867(7) -0.7098(6) -0.1559(6) 0.041(2) Uani 1 1 d . . .
H1 H -1.0707 -0.9911 -0.6023 0.052 Uiso 1 1 d . . .
H2 H -1.1888 -0.9943 -0.6577 0.052 Uiso 1 1 d . . .
H3 H -1.3557 -1.2397 -0.1468 0.055 Uiso 1 1 d . . .
H4 H -1.3325 -1.3545 -0.1509 0.055 Uiso 1 1 d . . .
H5 H -0.9573 -1.2108 -0.5528 0.044 Uiso 1 1 d . . .
H6 H -1.0666 -1.2135 -0.6203 0.044 Uiso 1 1 d . . .
H7 H -1.1603 -1.2424 0.0106 0.058 Uiso 1 1 d . . .
H8 H -1.1730 -1.1274 -0.0070 0.058 Uiso 1 1 d . . .
H9 H -0.6757 -0.9045 -0.2233 0.046 Uiso 1 1 d . . .
H10 H -0.5749 -0.9563 -0.3140 0.055 Uiso 1 1 d . . .
H11 H -0.6579 -1.0140 -0.4444 0.052 Uiso 1 1 d . . .
H12 H -0.8386 -0.9970 -0.4807 0.044 Uiso 1 1 d . . .
H13 H -1.3421 -0.9774 -0.6687 0.054 Uiso 1 1 d . . .
H14 H -1.5222 -0.9567 -0.6712 0.065 Uiso 1 1 d . . .
H15 H -1.5784 -0.9118 -0.5520 0.058 Uiso 1 1 d . . .
H16 H -1.4556 -0.8769 -0.4350 0.062 Uiso 1 1 d . . .
H17 H -1.3426 -0.7373 -0.2941 0.043 Uiso 1 1 d . . .
H18 H -1.4551 -0.7251 -0.2007 0.050 Uiso 1 1 d . . .
H19 H -1.4909 -0.8647 -0.1295 0.048 Uiso 1 1 d . . .
H20 H -1.4063 -1.0109 -0.1541 0.044 Uiso 1 1 d . . .
H21 H -1.2931 -1.4683 -0.2213 0.050 Uiso 1 1 d . . .
H22 H -1.2088 -1.5878 -0.2865 0.047 Uiso 1 1 d . . .
H23 H -1.0827 -1.5408 -0.3634 0.059 Uiso 1 1 d . . .
H24 H -1.0472 -1.3818 -0.3758 0.060 Uiso 1 1 d . . .
H25 H -1.3825 -1.1558 -0.4216 0.050 Uiso 1 1 d . . .
H26 H -1.4868 -1.1785 -0.5471 0.055 Uiso 1 1 d . . .
H27 H -1.4107 -1.2167 -0.6582 0.061 Uiso 1 1 d . . .
H28 H -1.2283 -1.2288 -0.6439 0.045 Uiso 1 1 d . . .
H29 H -0.7431 -1.2303 -0.4009 0.047 Uiso 1 1 d . . .
H30 H -0.5658 -1.2278 -0.3439 0.067 Uiso 1 1 d . . .
H31 H -0.5156 -1.1836 -0.2065 0.071 Uiso 1 1 d . . .
H32 H -0.6395 -1.1302 -0.1342 0.061 Uiso 1 1 d . . .
H33 H -0.8358 -1.3468 -0.1680 0.063 Uiso 1 1 d . . .
H34 H -0.8977 -1.4986 -0.1406 0.059 Uiso 1 1 d . . .
H35 H -1.0365 -1.5095 -0.0711 0.061 Uiso 1 1 d . . .
H36 H -1.1160 -1.3726 -0.0335 0.051 Uiso 1 1 d . . .
H37 H -1.2032 -0.9002 -0.0499 0.036 Uiso 1 1 d . . .
H38 H -1.2602 -0.7405 -0.0420 0.051 Uiso 1 1 d . . .
H39 H -1.1876 -0.6220 -0.1133 0.045 Uiso 1 1 d . . .
H40 H -1.0566 -0.6606 -0.1836 0.049 Uiso 1 1 d . . .
H41 H -0.4912 -0.1510 -0.0441 0.076 Uiso 1 1 d . . .
H42 H -0.3867 -0.1091 -0.0050 0.076 Uiso 1 1 d . . .
H43 H -1.4676 -0.5745 -0.2361 0.076 Uiso 1 1 d . . .
H44 H -1.5476 -0.6075 -0.1857 0.076 Uiso 1 1 d . . .

loop_
_atom_site_aniso_label
_atom_site_aniso_U_11
_atom_site_aniso_U_22
_atom_site_aniso_U_33
_atom_site_aniso_U_23
_atom_site_aniso_U_13
_atom_site_aniso_U_12
Mn1 0.0308(6) 0.0273(6) 0.0272(6) 0.0013(5) 0.0059(4) 0.0029(5)
Mn2 0.0273(5) 0.0267(6) 0.0328(6) -0.0004(5) 0.0057(5) 0.0024(5)
Mn3 0.0318(6) 0.0280(7) 0.0346(7) -0.0001(5) 0.0134(5) 0.0017(5)
Mn4 0.0469(7) 0.0288(7) 0.0290(6) 0.0011(5) 0.0083(5) 0.0043(6)
O1 0.032(2) 0.029(3) 0.023(2) 0.001(2) 0.004(2) 0.002(2)
O2 0.033(3) 0.027(3) 0.031(3) 0.001(2) 0.014(2) 0.004(2)
O3 0.033(3) 0.032(3) 0.029(3) -0.001(2) 0.010(2) 0.005(2)
O4 0.045(3) 0.023(3) 0.037(3) -0.002(2) 0.011(3) 0.002(2)
O5 0.143(10) 0.172(13) 0.094(8) 0.029(8) 0.006(7) 0.046(9)
O6 0.35(2) 0.081(9) 0.137(11) 0.032(8) 0.132(12) 0.077(11)
N1 0.033(3) 0.033(4) 0.027(3) -0.008(3) 0.006(3) -0.004(3)
N2 0.026(3) 0.031(4) 0.031(3) -0.004(3) 0.004(3) -0.001(3)
N3 0.032(3) 0.025(4) 0.030(3) -0.002(3) 0.003(3) -0.003(3)
N4 0.042(4) 0.052(5) 0.036(4) -0.008(3) 0.005(3) -0.002(3)
N5 0.028(3) 0.030(4) 0.039(4) -0.001(3) 0.003(3) -0.006(3)
N6 0.032(3) 0.037(4) 0.035(4) -0.004(3) 0.003(3) 0.007(3)
N7 0.030(3) 0.032(4) 0.037(4) -0.004(3) 0.010(3) -0.003(3)
N8 0.035(3) 0.024(4) 0.031(3) 0.001(3) 0.008(3) 0.001(3)
N9 0.037(4) 0.047(5) 0.061(5) 0.011(4) 0.027(4) 0.000(3)
N10 0.040(4) 0.025(4) 0.046(4) 0.002(3) 0.010(3) 0.010(3)
N11 0.032(3) 0.033(4) 0.038(4) -0.003(3) 0.010(3) 0.000(3)
N12 0.034(3) 0.044(4) 0.029(4) -0.008(3) 0.003(3) 0.002(3)
N13 0.027(3) 0.031(4) 0.032(4) 0.001(3) 0.014(3) 0.001(3)
N14 0.035(3) 0.030(4) 0.028(3) -0.002(3) 0.003(3) -0.001(3)
N15 0.044(4) 0.042(5) 0.036(4) 0.001(3) -0.002(3) 0.005(3)
N16 0.056(5) 0.031(4) 0.033(4) 0.001(3) -0.008(3) 0.005(3)
N17 0.049(4) 0.039(5) 0.061(5) 0.023(4) 0.021(4) 0.002(3)
N18 0.042(4) 0.027(4) 0.033(3) 0.002(3) 0.007(3) -0.001(3)
N19 0.040(4) 0.027(4) 0.029(4) 0.000(3) 0.008(3) 0.000(3)
N20 0.033(3) 0.023(4) 0.035(4) 0.003(3) 0.005(3) -0.001(3)
N21 0.047(4) 0.031(4) 0.034(4) 0.002(3) 0.011(3) 0.000(3)
N22 0.054(5) 0.042(5) 0.039(4) -0.002(3) 0.007(3) -0.007(4)
N23 0.079(6) 0.065(7) 0.059(6) -0.014(5) 0.018(5) -0.026(5)
N24 0.036(4) 0.076(6) 0.036(4) -0.006(4) 0.001(3) 0.011(4)
N25 0.054(5) 0.074(7) 0.054(5) -0.034(5) 0.023(4) 0.000(5)
N26 0.055(6) 0.24(2) 0.133(11) -0.096(12) 0.042(7) -0.037(9)
N27 0.032(3) 0.025(4) 0.049(4) 0.000(3) 0.002(3) 0.005(3)
N28 0.036(4) 0.028(4) 0.040(4) 0.002(3) 0.014(3) -0.007(3)
N29 0.043(4) 0.057(6) 0.064(5) 0.026(4) 0.012(4) 0.007(4)
N30 0.108(8) 0.067(7) 0.033(5) -0.027(4) 0.000(5) -0.044(6)
N31 0.071(6) 0.062(7) 0.076(7) 0.012(6) 0.018(5) 0.003(5)
N32 0.115(9) 0.073(8) 0.083(8) -0.020(6) 0.027(7) -0.007(7)
C1 0.027(4) 0.050(6) 0.038(5) -0.002(4) 0.006(3) 0.006(4)
C2 0.028(4) 0.053(6) 0.055(6) -0.007(5) 0.007(4) 0.004(4)
C3 0.038(5) 0.042(5) 0.048(5) -0.011(4) 0.010(4) 0.001(4)
C4 0.041(4) 0.030(5) 0.040(4) -0.008(4) 0.012(4) -0.002(4)
C5 0.030(4) 0.023(4) 0.035(4) 0.000(3) 0.010(3) 0.000(3)
C6 0.030(4) 0.025(4) 0.031(4) 0.005(3) 0.004(3) 0.006(3)
C7 0.031(4) 0.028(4) 0.036(4) -0.002(3) 0.005(3) -0.004(3)
C8 0.039(4) 0.026(4) 0.043(5) 0.009(4) 0.003(4) 0.000(4)
C9 0.038(5) 0.046(6) 0.045(5) -0.012(4) -0.007(4) 0.000(4)
C10 0.037(5) 0.060(7) 0.058(6) -0.015(5) -0.007(4) -0.006(4)
C11 0.026(4) 0.058(7) 0.060(6) 0.003(5) -0.001(4) -0.001(4)
C12 0.037(5) 0.054(6) 0.062(6) -0.015(5) 0.009(4) 0.004(4)
C13 0.031(4) 0.038(5) 0.036(5) 0.008(4) 0.001(3) 0.012(4)
C14 0.030(4) 0.046(6) 0.045(5) -0.018(4) -0.002(4) 0.018(4)
C15 0.028(4) 0.051(6) 0.042(5) -0.012(4) 0.007(3) 0.004(4)
C16 0.029(4) 0.045(6) 0.036(4) -0.003(4) 0.006(3) -0.003(4)
C17 0.017(3) 0.033(5) 0.034(4) -0.007(3) 0.001(3) 0.005(3)
C18 0.016(3) 0.037(5) 0.039(5) -0.002(4) 0.005(3) 0.003(3)
C19 0.022(4) 0.040(5) 0.037(5) 0.002(4) 0.004(3) 0.001(3)
C20 0.031(4) 0.028(4) 0.038(4) 0.001(4) 0.004(3) -0.005(3)
C21 0.045(5) 0.041(5) 0.036(5) 0.003(4) 0.005(4) -0.003(4)
C22 0.051(5) 0.023(4) 0.041(5) 0.003(4) 0.001(4) -0.002(4)
C23 0.066(6) 0.033(5) 0.049(5) 0.000(4) 0.017(5) 0.014(4)
C24 0.065(6) 0.031(5) 0.058(6) 0.003(4) 0.030(5) 0.004(4)
C25 0.031(4) 0.037(5) 0.058(6) 0.000(4) 0.013(4) 0.002(4)
C26 0.031(4) 0.042(6) 0.063(6) 0.002(5) 0.008(4) -0.004(4)
C27 0.046(5) 0.057(7) 0.047(6) -0.001(5) 0.003(4) -0.004(5)
C28 0.042(5) 0.027(5) 0.041(5) -0.006(4) 0.002(4) -0.004(4)
C29 0.032(4) 0.017(4) 0.037(4) 0.004(3) 0.008(3) 0.001(3)
C30 0.036(4) 0.016(4) 0.033(4) 0.000(3) 0.012(3) -0.003(3)
C31 0.029(4) 0.024(4) 0.031(4) 0.006(3) 0.009(3) 0.007(3)
C32 0.042(4) 0.027(5) 0.042(5) 0.001(4) 0.012(4) 0.000(3)
C33 0.040(4) 0.031(5) 0.049(5) 0.000(4) 0.012(4) 0.011(4)
C34 0.038(5) 0.066(7) 0.066(7) -0.002(5) 0.022(5) 0.006(5)
C35 0.040(5) 0.063(7) 0.066(7) -0.007(6) -0.016(5) 0.006(5)
C36 0.036(5) 0.062(7) 0.049(5) -0.001(5) -0.005(4) 0.008(4)
C37 0.066(6) 0.037(5) 0.045(5) -0.007(4) -0.006(4) 0.017(5)
C38 0.080(7) 0.024(5) 0.041(5) -0.008(4) 0.000(5) 0.009(5)
C39 0.067(6) 0.028(5) 0.048(6) 0.001(4) -0.009(5) 0.005(5)
C40 0.046(5) 0.033(5) 0.042(5) 0.007(4) -0.011(4) -0.009(4)
C41 0.039(4) 0.030(5) 0.032(4) 0.005(3) -0.009(4) -0.008(3)
C42 0.038(4) 0.029(5) 0.037(5) 0.002(4) -0.003(4) -0.005(3)
C43 0.031(4) 0.030(5) 0.027(4) -0.002(3) 0.007(3) 0.001(3)
C44 0.029(4) 0.029(5) 0.025(4) -0.003(3) -0.003(3) 0.003(3)
C45 0.035(4) 0.032(4) 0.024(4) -0.003(3) 0.007(3) 0.005(3)
C46 0.036(4) 0.048(6) 0.041(5) -0.009(4) 0.006(4) 0.005(4)
C47 0.034(4) 0.035(5) 0.045(5) -0.001(4) 0.007(4) 0.006(3)
C48 0.041(5) 0.031(5) 0.049(5) -0.001(4) 0.009(4) 0.000(4)

loop_
_atom_type_symbol
_atom_type_description
_atom_type_scat_dispersion_real
_atom_type_scat_dispersion_imag
_atom_type_scat_source
C C 0.0033 0.0016 'International Tables Vol C Tables 4.2.6.8 and 6.1.1.4'
H H 0.0000 0.0000 'International Tables Vol C Tables 4.2.6.8 and 6.1.1.4'
N N 0.0061 0.0033 'International Tables Vol C Tables 4.2.6.8 and 6.1.1.4'
O O 0.0106 0.0060 'International Tables Vol C Tables 4.2.6.8 and 6.1.1.4'
Mn Mn 0.3368 0.7283 'International Tables Vol C Tables 4.2.6.8 and 6.1.1.4'

loop_
_geom_angle_atom_site_label_1
_geom_angle_atom_site_label_2
_geom_angle_atom_site_label_3
_geom_angle
_geom_angle_site_symmetry_1
_geom_angle_site_symmetry_3
_geom_angle_publ_flag
O4 Mn1 N24 87.1(3) . . ?
O4 Mn1 N21 164.6(2) . . ?
N24 Mn1 N21 91.9(3) . . ?
O4 Mn1 O1 87.1(2) . . ?
N24 Mn1 O1 167.3(3) . . ?
N21 Mn1 O1 96.6(2) . . ?
O4 Mn1 N20 74.5(2) . . ?
N24 Mn1 N20 96.6(3) . . ?
N21 Mn1 N20 90.3(2) . . ?
O1 Mn1 N20 92.7(2) . . ?
O4 Mn1 N1 100.0(2) . . ?
N24 Mn1 N1 96.7(3) . . ?
N21 Mn1 N1 95.4(2) . . ?
O1 Mn1 N1 73.2(2) . . ?
N20 Mn1 N1 165.3(2) . . ?
N3 Mn2 N27 98.6(3) . . ?
N3 Mn2 O2 96.9(2) . . ?
N27 Mn2 O2 164.2(2) . . ?
N3 Mn2 O1 71.9(2) . . ?
N27 Mn2 O1 89.8(2) . . ?
O2 Mn2 O1 92.17(19) . . ?
N3 Mn2 N6 157.2(2) . . ?
N27 Mn2 N6 93.6(3) . . ?
O2 Mn2 N6 72.8(2) . . ?
O1 Mn2 N6 127.6(2) . . ?
N3 Mn2 N5 70.1(2) . . ?
N27 Mn2 N5 91.5(2) . . ?
O2 Mn2 N5 96.5(2) . . ?
O1 Mn2 N5 141.7(2) . . ?
N6 Mn2 N5 90.5(2) . . ?
N13 Mn3 N8 156.2(3) . . ?
N13 Mn3 O3 71.7(2) . . ?
N8 Mn3 O3 122.2(2) . . ?
N13 Mn3 O2 126.4(2) . . ?
N8 Mn3 O2 72.1(2) . . ?
O3 Mn3 O2 103.8(2) . . ?
N13 Mn3 N11 70.6(2) . . ?
N8 Mn3 N11 96.6(2) . . ?
O3 Mn3 N11 141.1(2) . . ?
O2 Mn3 N11 90.9(2) . . ?
N13 Mn3 N10 89.9(2) . . ?
N8 Mn3 N10 70.2(2) . . ?
O3 Mn3 N10 97.0(2) . . ?
O2 Mn3 N10 142.3(2) . . ?
N11 Mn3 N10 92.3(2) . . ?
N30 Mn4 O3 157.8(3) . . ?
N30 Mn4 N18 102.8(3) . . ?
O3 Mn4 N18 98.6(2) . . ?
N30 Mn4 O4 88.6(3) . . ?
O3 Mn4 O4 93.1(2) . . ?
N18 Mn4 O4 70.0(2) . . ?
N30 Mn4 N15 86.8(3) . . ?
O3 Mn4 N15 73.5(2) . . ?
N18 Mn4 N15 165.3(3) . . ?
O4 Mn4 N15 121.9(3) . . ?
N30 Mn4 N16 104.5(3) . . ?
O3 Mn4 N16 88.2(2) . . ?
N18 Mn4 N16 70.3(3) . . ?
O4 Mn4 N16 140.0(2) . . ?
N15 Mn4 N16 96.7(3) . . ?
C6 O1 Mn1 117.8(4) . . ?
C6 O1 Mn2 112.5(4) . . ?
Mn1 O1 Mn2 129.5(2) . . ?
C18 O2 Mn3 112.5(5) . . ?
C18 O2 Mn2 117.8(5) . . ?
Mn3 O2 Mn2 128.5(2) . . ?
C31 O3 Mn4 119.5(5) . . ?
C31 O3 Mn3 112.7(5) . . ?
Mn4 O3 Mn3 126.9(2) . . ?
C43 O4 Mn1 117.6(5) . . ?
C43 O4 Mn4 114.1(5) . . ?
Mn1 O4 Mn4 128.2(3) . . ?
C5 N1 C1 118.0(7) . . ?
C5 N1 Mn1 115.8(5) . . ?
C1 N1 Mn1 126.0(5) . . ?
C6 N2 N3 109.9(6) . . ?
C7 N3 N2 115.6(6) . . ?
C7 N3 Mn2 125.1(5) . . ?
N2 N3 Mn2 119.3(4) . . ?
C12 N5 C8 117.7(7) . . ?
C12 N5 Mn2 128.7(6) . . ?
C8 N5 Mn2 113.5(5) . . ?
C13 N6 C17 119.1(7) . . ?
C13 N6 Mn2 125.9(6) . . ?
C17 N6 Mn2 115.0(5) . . ?
C18 N7 N8 109.7(6) . . ?
C19 N8 N7 116.1(7) . . ?
C19 N8 Mn3 124.3(5) . . ?
N7 N8 Mn3 119.3(5) . . ?
C24 N10 C20 119.3(8) . . ?
C24 N10 Mn3 126.8(6) . . ?
C20 N10 Mn3 113.1(5) . . ?
C29 N11 C25 117.1(7) . . ?
C29 N11 Mn3 116.3(5) . . ?
C25 N11 Mn3 126.5(5) . . ?
C30 N13 N14 116.9(6) . . ?
C30 N13 Mn3 124.1(5) . . ?
N14 N13 Mn3 118.9(5) . . ?
C31 N14 N13 109.6(6) . . ?
C32 N15 C36 117.0(8) . . ?
C32 N15 Mn4 114.6(5) . . ?
C36 N15 Mn4 128.3(6) . . ?
C37 N16 C41 119.0(8) . . ?
C37 N16 Mn4 125.8(7) . . ?
C41 N16 Mn4 114.8(6) . . ?
C42 N18 N19 115.7(6) . . ?
C42 N18 Mn4 122.4(6) . . ?
N19 N18 Mn4 120.3(5) . . ?
C43 N19 N18 109.5(6) . . ?
C44 N20 C48 116.9(7) . . ?
C44 N20 Mn1 115.3(5) . . ?
C48 N20 Mn1 127.6(5) . . ?
N22 N21 Mn1 135.6(6) . . ?
N23 N22 N21 173.9(10) . . ?
N25 N24 Mn1 143.1(7) . . ?
N24 N25 N26 171.4(15) . . ?
N28 N27 Mn2 124.8(5) . . ?
N29 N28 N27 178.0(9) . . ?
N31 N30 Mn4 161.9(10) . . ?
N30 N31 N32 179.0(13) . . ?
N1 C1 C2 124.0(8) . . ?
C1 C2 C3 118.7(8) . . ?
C4 C3 C2 118.0(8) . . ?
C3 C4 C5 119.4(8) . . ?
N1 C5 C4 121.7(7) . . ?
N1 C5 C6 116.1(6) . . ?
C4 C5 C6 122.2(7) . . ?
O1 C6 N2 126.0(7) . . ?
O1 C6 C5 116.9(6) . . ?
N2 C6 C5 117.0(7) . . ?
N3 C7 N4 124.4(7) . . ?
N3 C7 C8 116.1(7) . . ?
N4 C7 C8 119.5(7) . . ?
N5 C8 C9 122.0(8) . . ?
N5 C8 C7 115.0(7) . . ?
C9 C8 C7 123.0(8) . . ?
C8 C9 C10 119.6(9) . . ?
C11 C10 C9 118.5(8) . . ?
C10 C11 C12 119.1(8) . . ?
N5 C12 C11 123.0(9) . . ?
N6 C13 C14 124.2(8) . . ?
C13 C14 C15 117.6(8) . . ?
C14 C15 C16 119.4(7) . . ?
C17 C16 C15 117.8(8) . . ?
N6 C17 C16 121.9(7) . . ?
N6 C17 C18 115.8(7) . . ?
C16 C17 C18 122.2(8) . . ?
O2 C18 N7 126.3(7) . . ?
O2 C18 C17 117.9(7) . . ?
N7 C18 C17 115.8(7) . . ?
N8 C19 N9 124.5(8) . . ?
N8 C19 C20 115.5(7) . . ?
N9 C19 C20 120.0(8) . . ?
N10 C20 C21 120.5(8) . . ?
N10 C20 C19 115.9(7) . . ?
C21 C20 C19 123.5(7) . . ?
C22 C21 C20 118.8(8) . . ?
C23 C22 C21 118.1(8) . . ?
C24 C23 C22 119.2(8) . . ?
N10 C24 C23 124.1(9) . . ?
N11 C25 C26 123.6(8) . . ?
C27 C26 C25 118.1(8) . . ?
C26 C27 C28 121.4(9) . . ?
C29 C28 C27 116.7(8) . . ?
N11 C29 C28 123.1(7) . . ?
N11 C29 C30 113.7(7) . . ?
C28 C29 C30 123.2(7) . . ?
N13 C30 N12 124.2(7) . . ?
N13 C30 C29 114.8(6) . . ?
N12 C30 C29 121.0(7) . . ?
N14 C31 O3 126.0(7) . . ?
N14 C31 C32 117.1(6) . . ?
O3 C31 C32 116.9(7) . . ?
N15 C32 C33 121.7(8) . . ?
N15 C32 C31 115.2(7) . . ?
C33 C32 C31 122.9(8) . . ?
C34 C33 C32 119.6(9) . . ?
C35 C34 C33 118.8(9) . . ?
C34 C35 C36 119.4(8) . . ?
N15 C36 C35 123.4(9) . . ?
N16 C37 C38 121.4(9) . . ?
C39 C38 C37 118.4(9) . . ?
C38 C39 C40 120.7(9) . . ?
C39 C40 C41 118.2(9) . . ?
N16 C41 C40 122.2(8) . . ?
N16 C41 C42 116.2(7) . . ?
C40 C41 C42 121.6(8) . . ?
N17 C42 N18 123.1(8) . . ?
N17 C42 C41 122.6(8) . . ?
N18 C42 C41 114.3(7) . . ?
O4 C43 N19 125.2(7) . . ?
O4 C43 C44 117.7(7) . . ?
N19 C43 C44 117.0(7) . . ?
N20 C44 C45 123.6(7) . . ?
N20 C44 C43 114.7(6) . . ?
C45 C44 C43 121.6(7) . . ?
C46 C45 C44 117.2(8) . . ?
C47 C46 C45 119.7(8) . . ?
C48 C47 C46 118.8(8) . . ?
N20 C48 C47 123.8(8) . . ?

loop_
_geom_bond_atom_site_label_1
_geom_bond_atom_site_label_2
_geom_bond_distance
_geom_bond_site_symmetry_2
_geom_bond_publ_flag
Mn1 O4 2.152(6) . ?
Mn1 N24 2.183(7) . ?
Mn1 N21 2.196(7) . ?
Mn1 O1 2.213(5) . ?
Mn1 N20 2.227(7) . ?
Mn1 N1 2.241(6) . ?
Mn2 N3 2.151(6) . ?
Mn2 N27 2.175(7) . ?
Mn2 O2 2.212(5) . ?
Mn2 O1 2.218(5) . ?
Mn2 N6 2.268(7) . ?
Mn2 N5 2.411(6) . ?
Mn3 N13 2.141(6) . ?
Mn3 N8 2.151(6) . ?
Mn3 O3 2.173(5) . ?
Mn3 O2 2.203(5) . ?
Mn3 N11 2.310(7) . ?
Mn3 N10 2.385(7) . ?
Mn4 N30 2.143(8) . ?
Mn4 O3 2.167(5) . ?
Mn4 N18 2.179(7) . ?
Mn4 O4 2.204(5) . ?
Mn4 N15 2.274(7) . ?
Mn4 N16 2.380(8) . ?
O1 C6 1.292(9) . ?
O2 C18 1.288(9) . ?
O3 C31 1.297(9) . ?
O4 C43 1.297(9) . ?
N1 C5 1.329(10) . ?
N1 C1 1.335(10) . ?
N2 C6 1.316(10) . ?
N2 N3 1.392(8) . ?
N3 C7 1.288(10) . ?
N4 C7 1.348(11) . ?
N5 C12 1.317(11) . ?
N5 C8 1.360(11) . ?
N6 C13 1.342(11) . ?
N6 C17 1.346(11) . ?
N7 C18 1.320(11) . ?
N7 N8 1.379(9) . ?
N8 C19 1.273(10) . ?
N9 C19 1.358(11) . ?
N10 C24 1.302(11) . ?
N10 C20 1.344(10) . ?
N11 C29 1.345(10) . ?
N11 C25 1.349(10) . ?
N12 C30 1.345(10) . ?
N13 C30 1.287(10) . ?
N13 N14 1.382(9) . ?
N14 C31 1.289(9) . ?
N15 C32 1.350(11) . ?
N15 C36 1.354(11) . ?
N16 C37 1.324(12) . ?
N16 C41 1.339(12) . ?
N17 C42 1.319(12) . ?
N18 C42 1.332(10) . ?
N18 N19 1.363(10) . ?
N19 C43 1.300(10) . ?
N20 C44 1.334(10) . ?
N20 C48 1.347(11) . ?
N21 N22 1.199(10) . ?
N22 N23 1.126(11) . ?
N24 N25 1.171(11) . ?
N25 N26 1.190(14) . ?
N27 N28 1.201(9) . ?
N28 N29 1.152(10) . ?
N30 N31 1.148(13) . ?
N31 N32 1.288(14) . ?
C1 C2 1.350(12) . ?
C2 C3 1.406(13) . ?
C3 C4 1.364(12) . ?
C4 C5 1.406(11) . ?
C5 C6 1.484(10) . ?
C7 C8 1.485(11) . ?
C8 C9 1.367(12) . ?
C9 C10 1.386(12) . ?
C10 C11 1.354(14) . ?
C11 C12 1.393(13) . ?
C13 C14 1.380(12) . ?
C14 C15 1.401(14) . ?
C15 C16 1.431(12) . ?
C16 C17 1.405(11) . ?
C17 C18 1.465(11) . ?
C19 C20 1.468(12) . ?
C20 C21 1.411(12) . ?
C21 C22 1.395(13) . ?
C22 C23 1.376(13) . ?
C23 C24 1.364(13) . ?
C25 C26 1.352(13) . ?
C26 C27 1.349(14) . ?
C27 C28 1.390(12) . ?
C28 C29 1.376(11) . ?
C29 C30 1.488(10) . ?
C31 C32 1.494(11) . ?
C32 C33 1.391(12) . ?
C33 C34 1.375(13) . ?
C34 C35 1.365(15) . ?
C35 C36 1.365(14) . ?
C37 C38 1.406(15) . ?
C38 C39 1.353(15) . ?
C39 C40 1.363(13) . ?
C40 C41 1.383(12) . ?
C41 C42 1.478(12) . ?
C43 C44 1.489(11) . ?
C44 C45 1.400(10) . ?
C45 C46 1.392(12) . ?
C46 C47 1.371(13) . ?
C47 C48 1.366(12) . ?
